data_7027335
loop_
_publ_author_name
'De Napoli, Lorenzo'
'Iacovino, Rosa'
'Messere, Anna'
'Montesarchio, Daniela'
'Piccialli, Gennaro'
'Romanelli, Alessandra'
'Ruffo, Francesco'
'Saviano, Michele'

_publ_section_title
;
 Synthesis of platinum(II) complexes of thymidine and 1-methylthymine
 (1-MeThy); crystal structure of cis-[PtCl(1-MeThy)(PPh3)2]
;
_journal_issue 12
_journal_name_full 'Journal of the Chemical Society, Dalton Transactions'
_journal_page_first 1945
_journal_paper_doi 10.1039/a901459d
_journal_year 1999
_chemical_formula_sum 'C43 H38 Cl N2 O3 P2 Pt'
_chemical_formula_weight 923.23
_chemical_name_systematic
; 
 ? 
;
_space_group_IT_number 2
_symmetry_space_group_name_Hall '-P 1'
_symmetry_space_group_name_H-M 'P -1'
_atom_sites_solution_hydrogens geom
_atom_sites_solution_primary direct
_atom_sites_solution_secondary difmap
_audit_creation_method SHELXL-93
_cell_angle_alpha 97.31(6)
_cell_angle_beta 91.32(6)
_cell_angle_gamma 88.00(6)
_cell_formula_units_Z 2
_cell_length_a 11.176(8)
_cell_length_b 13.892(9)
_cell_length_c 13.363(12)
_cell_measurement_temperature 293(2)
_cell_volume 2056(3)
_computing_structure_refinement 'SHELXL-93 (Sheldrick, 1993)'
_computing_structure_solution 'SIR97 (Giacovazzo, 1997)'
_diffrn_ambient_temperature 293(2)
_diffrn_measured_fraction_theta_full 0.998
_diffrn_measured_fraction_theta_max 0.998
_diffrn_radiation_monochromator graphite
_diffrn_radiation_source 'fine-focus sealed tube'
_diffrn_radiation_type CuK\a
_diffrn_radiation_wavelength 1.54178
_diffrn_reflns_av_R_equivalents 0.0000
_diffrn_reflns_av_sigmaI/netI 0.0230
_diffrn_reflns_limit_h_max 13
_diffrn_reflns_limit_h_min -13
_diffrn_reflns_limit_k_max 16
_diffrn_reflns_limit_k_min -16
_diffrn_reflns_limit_l_max 16
_diffrn_reflns_limit_l_min 0
_diffrn_reflns_number 7789
_diffrn_reflns_theta_full 70.06
_diffrn_reflns_theta_max 70.06
_diffrn_reflns_theta_min 3.21
_exptl_absorpt_coefficient_mu 8.029
_exptl_crystal_density_diffrn 1.491
_exptl_crystal_density_method 'not measured'
_exptl_crystal_F_000 918
_refine_diff_density_max 1.705
_refine_diff_density_min -1.188
_refine_diff_density_rms 0.195
_refine_ls_extinction_method none
_refine_ls_goodness_of_fit_ref 0.838
_refine_ls_hydrogen_treatment mixed
_refine_ls_matrix_type full
_refine_ls_number_parameters 471
_refine_ls_number_reflns 7789
_refine_ls_number_restraints 0
_refine_ls_restrained_S_all 0.838
_refine_ls_R_factor_all 0.0515
_refine_ls_R_factor_gt 0.0498
_refine_ls_shift/su_max 7.196
_refine_ls_shift/su_mean 0.016
_refine_ls_structure_factor_coef Fsqd
_refine_ls_weighting_details 'w=1/[\s^2^(Fo^2^)+(0.1115P)^2^+8.6692P] where P=(Fo^2^+2Fc^2^)/3'
_refine_ls_weighting_scheme calc
_refine_ls_wR_factor_gt 0.1313
_refine_ls_wR_factor_ref 0.1334
_reflns_number_gt 7389
_reflns_number_total 7789
_reflns_threshold_expression >2sigma(I)
_cod_data_source_file 901459dsup1.cif
_cod_data_source_block pic
_cod_depositor_comments
;
The following automatic conversions were performed:

'_refine_ls_weighting_scheme' value 'calc
w=1/[\s^2^(Fo^2^)+(0.1115P)^2^+8.6692P] where P=(Fo^2^+2Fc^2^)/3' was
changed to 'calc'. New tag '_refine_ls_weighting_details' was
created. The value of the new tag was set to
'w=1/[\s^2^(Fo^2^)+(0.1115P)^2^+8.6692P] where P=(Fo^2^+2Fc^2^)/3'.

Automatic conversion script
Id: cif_fix_values 3143 2015-03-26 13:38:13Z robertas 
;
_cod_database_code 7027335

loop_
_symmetry_equiv_pos_as_xyz
'x, y, z'
'-x, -y, -z'

loop_
_atom_site_label
_atom_site_type_symbol
_atom_site_fract_x
_atom_site_fract_y
_atom_site_fract_z
_atom_site_U_iso_or_equiv
_atom_site_adp_type
_atom_site_occupancy
_atom_site_calc_flag
_atom_site_refinement_flags
Pt Pt 0.143188(17) 0.194010(14) 0.783020(15) 0.03836(11) Uani 1 d .
P1 P 0.31712(12) 0.13028(10) 0.72083(10) 0.0395(3) Uani 1 d .
P2 P 0.13176(14) 0.32530(10) 0.69779(11) 0.0445(3) Uani 1 d .
Cl1 Cl -0.03731(14) 0.25246(12) 0.85941(13) 0.0568(4) Uani 1 d .
N1 N 0.1258(4) 0.0723(4) 0.8559(4) 0.0453(10) Uani 1 d .
N2 N 0.1667(6) -0.0229(5) 0.9874(5) 0.0656(15) Uani 1 d .
O1 O 0.0165(5) 0.0101(4) 0.7208(4) 0.0722(14) Uani 1 d .
O2 O 0.2461(5) 0.1296(4) 0.9865(4) 0.0668(12) Uani 1 d .
C1 C 0.0591(5) 0.0006(4) 0.8039(5) 0.0516(14) Uani 1 d .
C2 C 0.0444(6) -0.0835(5) 0.8503(6) 0.0568(15) Uani 1 d .
C3 C -0.0272(9) -0.1627(6) 0.7952(9) 0.096(3) Uani 1 d .
H3A H -0.0579 -0.1428 0.7330 0.143 Uiso 1 calc R
H3B H -0.0927 -0.1760 0.8361 0.143 Uiso 1 calc R
H3C H 0.0227 -0.2202 0.7810 0.143 Uiso 1 calc R
C4 C 0.0984(6) -0.0919(5) 0.9393(6) 0.0644(18) Uani 1 d .
H4 H 0.0879 -0.1480 0.9689 0.077 Uiso 1 calc R
C5 C 0.2323(8) -0.0382(7) 1.0834(7) 0.085(3) Uani 1 d .
H5A H 0.2765 0.0185 1.1072 0.128 Uiso 1 calc R
H5B H 0.2865 -0.0933 1.0713 0.128 Uiso 1 calc R
H5C H 0.1758 -0.0495 1.1334 0.128 Uiso 1 calc R
C6 C 0.1826(5) 0.0634(5) 0.9452(5) 0.0502(13) Uani 1 d .
C11 C 0.3107(6) 0.1066(4) 0.5844(4) 0.0476(12) Uani 1 d .
C12 C 0.2045(7) 0.0701(5) 0.5423(5) 0.0598(16) Uani 1 d .
H12 H 0.1410 0.0623 0.5840 0.072 Uiso 1 calc R
C13 C 0.1918(9) 0.0451(6) 0.4391(6) 0.079(2) Uani 1 d .
H13 H 0.1197 0.0215 0.4118 0.095 Uiso 1 calc R
C14 C 0.2847(11) 0.0551(7) 0.3775(6) 0.095(3) Uani 1 d .
H14 H 0.2764 0.0376 0.3082 0.114 Uiso 1 calc R
C15 C 0.3914(9) 0.0913(7) 0.4182(6) 0.083(3) Uani 1 d .
H15 H 0.4548 0.0981 0.3761 0.100 Uiso 1 calc R
C16 C 0.4046(7) 0.1173(5) 0.5207(5) 0.0629(17) Uani 1 d .
H16 H 0.4764 0.1421 0.5474 0.076 Uiso 1 calc R
C21 C 0.4440(5) 0.2008(4) 0.7643(5) 0.0472(12) Uani 1 d .
C22 C 0.5595(6) 0.1759(6) 0.7330(6) 0.0597(16) Uani 1 d .
H22 H 0.5728 0.1217 0.6855 0.072 Uiso 1 calc R
C23 C 0.6545(7) 0.2295(7) 0.7709(7) 0.077(2) Uani 1 d .
H23 H 0.7308 0.2137 0.7463 0.093 Uiso 1 calc R
C24 C 0.6381(9) 0.3056(8) 0.8441(9) 0.096(3) Uani 1 d .
H24 H 0.7029 0.3418 0.8695 0.115 Uiso 1 calc R
C25 C 0.5259(9) 0.3290(7) 0.8804(9) 0.094(3) Uani 1 d .
H25 H 0.5155 0.3801 0.9319 0.113 Uiso 1 calc R
C26 C 0.4283(7) 0.2780(6) 0.8418(6) 0.0677(19) Uani 1 d .
H26 H 0.3525 0.2947 0.8670 0.081 Uiso 1 calc R
C31 C 0.3585(5) 0.0108(4) 0.7578(4) 0.0464(12) Uani 1 d .
C32 C 0.3108(7) -0.0733(5) 0.7065(6) 0.0619(16) Uani 1 d .
H32 H 0.2573 -0.0687 0.6528 0.074 Uiso 1 calc R
C33 C 0.3417(8) -0.1624(6) 0.7342(7) 0.076(2) Uani 1 d .
H33 H 0.3092 -0.2178 0.6991 0.091 Uiso 1 calc R
C34 C 0.4211(8) -0.1709(6) 0.8142(7) 0.079(2) Uani 1 d .
H34 H 0.4423 -0.2316 0.8326 0.095 Uiso 1 calc R
C35 C 0.4679(8) -0.0888(6) 0.8658(7) 0.073(2) Uani 1 d .
H35 H 0.5211 -0.0937 0.9195 0.088 Uiso 1 calc R
C36 C 0.4364(6) 0.0014(5) 0.8382(5) 0.0567(15) Uani 1 d .
H36 H 0.4681 0.0567 0.8743 0.068 Uiso 1 calc R
C41 C 0.2379(6) 0.3377(5) 0.5979(5) 0.0545(15) Uani 1 d .
C42 C 0.2077(8) 0.3098(5) 0.4969(5) 0.0680(19) Uani 1 d .
H42 H 0.1333 0.2841 0.4792 0.082 Uiso 1 calc R
C43 C 0.2896(12) 0.3207(7) 0.4228(7) 0.093(3) Uani 1 d .
H43 H 0.2704 0.3023 0.3551 0.112 Uiso 1 calc R
C44 C 0.4004(11) 0.3593(7) 0.4504(9) 0.095(3) Uani 1 d .
H44 H 0.4543 0.3677 0.4004 0.115 Uiso 1 calc R
C45 C 0.4316(9) 0.3852(7) 0.5488(9) 0.087(3) Uani 1 d .
H45 H 0.5068 0.4092 0.5666 0.105 Uiso 1 calc R
C46 C 0.3492(7) 0.3749(5) 0.6221(7) 0.0685(19) Uani 1 d .
H46 H 0.3693 0.3935 0.6895 0.082 Uiso 1 calc R
C51 C 0.1437(6) 0.4419(5) 0.7764(5) 0.0559(14) Uani 1 d .
C52 C 0.1616(9) 0.5267(5) 0.7336(7) 0.078(2) Uani 1 d .
H52 H 0.1678 0.5242 0.6640 0.093 Uiso 1 calc R
C53 C 0.1700(11) 0.6138(6) 0.7942(9) 0.100(3) Uani 1 d .
H53 H 0.1815 0.6699 0.7649 0.119 Uiso 1 calc R
C54 C 0.1620(10) 0.6196(6) 0.8964(9) 0.096(3) Uani 1 d .
H54 H 0.1689 0.6791 0.9363 0.115 Uiso 1 calc R
C55 C 0.1439(9) 0.5376(6) 0.9400(7) 0.086(3) Uani 1 d .
H55 H 0.1370 0.5413 1.0096 0.103 Uiso 1 calc R
C56 C 0.1357(7) 0.4487(5) 0.8795(6) 0.0659(17) Uani 1 d .
H56 H 0.1246 0.3929 0.9094 0.079 Uiso 1 calc R
C61 C -0.0124(6) 0.3269(5) 0.6308(5) 0.0539(14) Uani 1 d .
C62 C -0.0630(7) 0.2388(6) 0.5977(6) 0.0710(19) Uani 1 d .
H62 H -0.0262 0.1815 0.6137 0.085 Uiso 1 calc R
C63 C -0.1701(8) 0.2357(8) 0.5399(7) 0.087(3) Uani 1 d .
H63 H -0.2033 0.1764 0.5164 0.105 Uiso 1 calc R
C64 C -0.2248(8) 0.3204(8) 0.5187(7) 0.091(3) Uani 1 d .
H64 H -0.2954 0.3187 0.4804 0.109 Uiso 1 calc R
C65 C -0.1766(9) 0.4069(8) 0.5535(8) 0.096(3) Uani 1 d .
H65 H -0.2152 0.4642 0.5396 0.115 Uiso 1 calc R
C66 C -0.0708(8) 0.4107(6) 0.6091(7) 0.078(2) Uani 1 d .
H66 H -0.0389 0.4705 0.6323 0.093 Uiso 1 calc R
OS1 O 0.2974(13) 0.2891(11) 1.1413(10) 0.197(6) Uani 1 d .
CS1 C 0.256(3) 0.382(3) 1.133(3) 0.36(3) Uani 1 d .

loop_
_atom_site_aniso_label
_atom_site_aniso_U_11
_atom_site_aniso_U_22
_atom_site_aniso_U_33
_atom_site_aniso_U_23
_atom_site_aniso_U_13
_atom_site_aniso_U_12
Pt 0.03788(15) 0.03863(15) 0.03852(15) 0.00468(9) 0.00062(9) -0.00126(9)
P1 0.0399(7) 0.0397(7) 0.0379(6) 0.0020(5) -0.0009(5) -0.0003(5)
P2 0.0502(8) 0.0393(7) 0.0440(7) 0.0058(5) 0.0052(6) 0.0021(6)
Cl1 0.0462(7) 0.0619(9) 0.0632(9) 0.0108(7) 0.0145(6) 0.0043(6)
N1 0.049(3) 0.046(2) 0.043(2) 0.0113(19) 0.006(2) -0.006(2)
N2 0.059(3) 0.077(4) 0.066(4) 0.030(3) 0.004(3) 0.010(3)
O1 0.083(3) 0.064(3) 0.073(3) 0.017(2) -0.028(3) -0.026(3)
O2 0.075(3) 0.076(3) 0.049(2) 0.003(2) -0.011(2) -0.016(3)
C1 0.047(3) 0.048(3) 0.062(4) 0.015(3) -0.004(3) -0.007(2)
C2 0.046(3) 0.049(3) 0.078(4) 0.019(3) -0.002(3) -0.005(3)
C3 0.085(6) 0.055(4) 0.150(9) 0.027(5) -0.021(6) -0.019(4)
C4 0.060(4) 0.056(4) 0.083(5) 0.029(3) 0.007(3) -0.003(3)
C5 0.079(5) 0.111(7) 0.075(5) 0.050(5) -0.012(4) -0.006(5)
C6 0.048(3) 0.057(3) 0.048(3) 0.012(3) 0.003(2) 0.004(3)
C11 0.057(3) 0.045(3) 0.039(3) 0.000(2) 0.000(2) 0.008(2)
C12 0.065(4) 0.059(4) 0.053(4) 0.001(3) -0.012(3) -0.001(3)
C13 0.102(6) 0.073(5) 0.056(4) -0.008(4) -0.029(4) 0.006(4)
C14 0.145(9) 0.088(6) 0.045(4) -0.009(4) -0.013(5) 0.045(6)
C15 0.099(6) 0.099(6) 0.049(4) 0.009(4) 0.018(4) 0.041(5)
C16 0.067(4) 0.071(4) 0.050(3) 0.007(3) 0.003(3) 0.014(3)
C21 0.047(3) 0.045(3) 0.050(3) 0.006(2) -0.006(2) -0.004(2)
C22 0.044(3) 0.071(4) 0.065(4) 0.009(3) 0.003(3) -0.002(3)
C23 0.044(4) 0.104(6) 0.086(6) 0.022(5) -0.004(4) -0.013(4)
C24 0.069(5) 0.096(7) 0.122(8) 0.006(6) -0.025(5) -0.033(5)
C25 0.076(6) 0.078(6) 0.117(8) -0.028(5) -0.024(5) -0.017(4)
C26 0.059(4) 0.068(4) 0.070(4) -0.013(3) -0.006(3) -0.007(3)
C31 0.044(3) 0.046(3) 0.049(3) 0.006(2) 0.005(2) 0.004(2)
C32 0.065(4) 0.049(3) 0.071(4) 0.007(3) -0.007(3) -0.003(3)
C33 0.087(6) 0.051(4) 0.090(6) 0.009(4) 0.000(4) -0.003(4)
C34 0.088(6) 0.054(4) 0.099(6) 0.026(4) 0.010(5) 0.012(4)
C35 0.080(5) 0.066(4) 0.077(5) 0.024(4) -0.007(4) 0.011(4)
C36 0.059(4) 0.056(4) 0.054(3) 0.008(3) -0.006(3) 0.007(3)
C41 0.069(4) 0.046(3) 0.051(3) 0.014(3) 0.017(3) 0.006(3)
C42 0.088(5) 0.063(4) 0.054(4) 0.015(3) 0.017(4) 0.018(4)
C43 0.136(9) 0.084(6) 0.063(5) 0.023(4) 0.035(5) 0.032(6)
C44 0.107(8) 0.086(6) 0.100(7) 0.034(5) 0.055(6) 0.018(5)
C45 0.077(6) 0.084(6) 0.107(7) 0.031(5) 0.033(5) -0.003(4)
C46 0.069(4) 0.059(4) 0.079(5) 0.014(3) 0.021(4) -0.001(3)
C51 0.057(4) 0.051(3) 0.059(4) 0.004(3) 0.008(3) 0.001(3)
C52 0.104(6) 0.040(3) 0.091(6) 0.013(3) 0.024(5) 0.003(4)
C53 0.129(9) 0.040(4) 0.130(9) 0.009(4) 0.034(7) -0.003(4)
C54 0.109(8) 0.056(5) 0.117(8) -0.020(5) 0.018(6) -0.005(5)
C55 0.109(7) 0.069(5) 0.074(5) -0.017(4) 0.006(5) -0.004(5)
C56 0.078(5) 0.054(4) 0.063(4) -0.002(3) 0.006(3) -0.004(3)
C61 0.056(3) 0.061(4) 0.045(3) 0.008(3) 0.002(3) 0.008(3)
C62 0.068(4) 0.066(4) 0.078(5) 0.006(4) -0.013(4) 0.003(3)
C63 0.071(5) 0.105(7) 0.081(6) -0.001(5) -0.029(4) 0.004(5)
C64 0.069(5) 0.123(8) 0.073(5) -0.003(5) -0.018(4) 0.023(5)
C65 0.092(7) 0.100(7) 0.091(6) 0.015(5) -0.014(5) 0.050(6)
C66 0.085(5) 0.066(5) 0.080(5) 0.009(4) -0.010(4) 0.022(4)
OS1 0.185(12) 0.227(14) 0.156(10) -0.057(10) -0.036(9) -0.013(10)
CS1 0.33(4) 0.42(5) 0.41(5) 0.35(4) 0.07(3) 0.14(4)

loop_
_atom_type_symbol
_atom_type_description
_atom_type_scat_dispersion_real
_atom_type_scat_dispersion_imag
_atom_type_scat_source
C C 0.0181 0.0091 'International Tables Vol C Tables 4.2.6.8 and 6.1.1.4'
H H 0.0000 0.0000 'International Tables Vol C Tables 4.2.6.8 and 6.1.1.4'
N N 0.0311 0.0180 'International Tables Vol C Tables 4.2.6.8 and 6.1.1.4'
O O 0.0492 0.0322 'International Tables Vol C Tables 4.2.6.8 and 6.1.1.4'
P P 0.2955 0.4335 'International Tables Vol C Tables 4.2.6.8 and 6.1.1.4'
Cl Cl 0.3639 0.7018 'International Tables Vol C Tables 4.2.6.8 and 6.1.1.4'
Pt Pt -4.5932 6.9264 'International Tables Vol C Tables 4.2.6.8 and 6.1.1.4'

loop_
_geom_angle_atom_site_label_1
_geom_angle_atom_site_label_2
_geom_angle_atom_site_label_3
_geom_angle
N1 Pt P1 88.94(15)
N1 Pt P2 171.22(14)
P1 Pt P2 97.64(8)
N1 Pt Cl1 86.54(15)
P1 Pt Cl1 175.10(5)
P2 Pt Cl1 87.05(8)
C21 P1 C11 111.4(3)
C21 P1 C31 102.5(3)
C11 P1 C31 102.8(3)
C21 P1 Pt 113.4(2)
C11 P1 Pt 111.5(2)
C31 P1 Pt 114.4(2)
C51 P2 C41 101.6(3)
C51 P2 C61 107.3(3)
C41 P2 C61 102.5(3)
C51 P2 Pt 114.9(2)
C41 P2 Pt 120.6(2)
C61 P2 Pt 108.7(2)
C6 N1 C1 123.4(5)
C6 N1 Pt 121.7(4)
C1 N1 Pt 114.8(4)
C4 N2 C6 119.9(6)
C4 N2 C5 120.9(7)
C6 N2 C5 119.1(7)
O1 C1 N1 120.6(5)
O1 C1 C2 122.4(6)
N1 C1 C2 117.0(6)
C4 C2 C1 119.7(6)
C4 C2 C3 122.2(7)
C1 C2 C3 118.0(7)
N2 C4 C2 122.7(6)
O2 C6 N1 120.3(6)
O2 C6 N2 122.5(6)
N1 C6 N2 117.2(6)
C12 C11 C16 118.6(6)
C12 C11 P1 116.0(5)
C16 C11 P1 125.3(5)
C13 C12 C11 120.8(8)
C14 C13 C12 120.1(8)
C13 C14 C15 119.8(7)
C14 C15 C16 120.5(9)
C15 C16 C11 120.1(8)
C22 C21 C26 117.9(6)
C22 C21 P1 122.9(5)
C26 C21 P1 118.8(5)
C23 C22 C21 121.1(7)
C24 C23 C22 120.4(8)
C23 C24 C25 119.9(8)
C26 C25 C24 120.9(9)
C25 C26 C21 119.6(8)
C36 C31 C32 118.1(6)
C36 C31 P1 121.1(5)
C32 C31 P1 120.8(5)
C33 C32 C31 120.7(7)
C32 C33 C34 120.6(8)
C35 C34 C33 119.2(7)
C34 C35 C36 120.3(8)
C35 C36 C31 121.1(7)
C42 C41 C46 119.1(7)
C42 C41 P2 120.8(6)
C46 C41 P2 120.2(6)
C41 C42 C43 119.5(9)
C44 C43 C42 119.6(10)
C45 C44 C43 121.4(8)
C44 C45 C46 118.6(10)
C45 C46 C41 121.8(9)
C56 C51 C52 118.2(7)
C56 C51 P2 120.9(5)
C52 C51 P2 120.9(6)
C51 C52 C53 120.0(9)
C54 C53 C52 121.3(9)
C53 C54 C55 119.8(8)
C54 C55 C56 119.6(9)
C51 C56 C55 121.2(8)
C66 C61 C62 118.7(7)
C66 C61 P2 123.4(6)
C62 C61 P2 117.9(5)
C61 C62 C63 120.2(8)
C64 C63 C62 119.4(9)
C65 C64 C63 120.3(8)
C64 C65 C66 120.7(8)
C61 C66 C65 120.7(9)

loop_
_geom_bond_atom_site_label_1
_geom_bond_atom_site_label_2
_geom_bond_distance
Pt N1 2.072(5)
Pt P1 2.241(2)
Pt P2 2.268(2)
Pt Cl1 2.354(2)
P1 C21 1.795(6)
P1 C11 1.812(6)
P1 C31 1.832(6)
P2 C51 1.822(7)
P2 C41 1.834(6)
P2 C61 1.826(7)
N1 C6 1.356(8)
N1 C1 1.373(8)
N2 C4 1.336(10)
N2 C6 1.406(9)
N2 C5 1.498(10)
O1 C1 1.220(8)
O2 C6 1.246(8)
C1 C2 1.406(9)
C2 C4 1.337(11)
C2 C3 1.490(11)
C11 C12 1.386(9)
C11 C16 1.389(10)
C12 C13 1.384(10)
C13 C14 1.361(15)
C14 C15 1.384(15)
C15 C16 1.377(10)
C21 C22 1.385(9)
C21 C26 1.403(9)
C22 C23 1.369(11)
C23 C24 1.356(14)
C24 C25 1.368(15)
C25 C26 1.375(11)
C31 C36 1.384(9)
C31 C32 1.393(9)
C32 C33 1.367(10)
C33 C34 1.388(12)
C34 C35 1.369(12)
C35 C36 1.382(10)
C41 C42 1.394(10)
C41 C46 1.379(11)
C42 C43 1.390(12)
C43 C44 1.390(16)
C44 C45 1.360(16)
C45 C46 1.383(11)
C51 C56 1.374(10)
C51 C52 1.397(10)
C52 C53 1.372(12)
C53 C54 1.362(15)
C54 C55 1.366(14)
C55 C56 1.393(10)
C61 C66 1.374(10)
C61 C62 1.383(10)
C62 C63 1.408(11)
C63 C64 1.366(14)
C64 C65 1.357(15)
C65 C66 1.381(13)
OS1 CS1 1.37(3)

loop_
_geom_torsion_atom_site_label_1
_geom_torsion_atom_site_label_2
_geom_torsion_atom_site_label_3
_geom_torsion_atom_site_label_4
_geom_torsion
N1 Pt P1 C21 -116.3(3)
P2 Pt P1 C21 69.6(2)
Cl1 Pt P1 C21 -93.6(6)
N1 Pt P1 C11 117.0(3)
P2 Pt P1 C11 -57.2(2)
Cl1 Pt P1 C11 139.6(6)
N1 Pt P1 C31 0.9(3)
P2 Pt P1 C31 -173.3(2)
Cl1 Pt P1 C31 23.5(6)
N1 Pt P2 C51 108.1(9)
P1 Pt P2 C51 -113.6(3)
Cl1 Pt P2 C51 65.0(3)
N1 Pt P2 C41 -129.8(9)
P1 Pt P2 C41 8.5(3)
Cl1 Pt P2 C41 -172.9(3)
N1 Pt P2 C61 -12.1(9)
P1 Pt P2 C61 126.3(2)
Cl1 Pt P2 C61 -55.2(2)
P1 Pt N1 C6 81.7(5)
P2 Pt N1 C6 -139.5(7)
Cl1 Pt N1 C6 -96.4(5)
P1 Pt N1 C1 -94.6(4)
P2 Pt N1 C1 44.2(11)
Cl1 Pt N1 C1 87.3(4)
C6 N1 C1 O1 -175.2(6)
Pt N1 C1 O1 1.0(8)
C6 N1 C1 C2 3.9(9)
Pt N1 C1 C2 -179.9(5)
O1 C1 C2 C4 176.6(7)
N1 C1 C2 C4 -2.5(10)
O1 C1 C2 C3 -0.7(11)
N1 C1 C2 C3 -179.8(7)
C6 N2 C4 C2 1.0(11)
C5 N2 C4 C2 -175.8(7)
C1 C2 C4 N2 0.1(11)
C3 C2 C4 N2 177.3(8)
C1 N1 C6 O2 176.9(6)
Pt N1 C6 O2 0.9(8)
C1 N1 C6 N2 -2.8(9)
Pt N1 C6 N2 -178.8(4)
C4 N2 C6 O2 -179.4(7)
C5 N2 C6 O2 -2.6(10)
C4 N2 C6 N1 0.3(9)
C5 N2 C6 N1 177.1(6)
C21 P1 C11 C12 -167.4(5)
C31 P1 C11 C12 83.4(5)
Pt P1 C11 C12 -39.6(5)
C21 P1 C11 C16 16.1(6)
C31 P1 C11 C16 -93.0(6)
Pt P1 C11 C16 143.9(5)
C16 C11 C12 C13 -0.2(10)
P1 C11 C12 C13 -177.0(6)
C11 C12 C13 C14 0.8(12)
C12 C13 C14 C15 -0.7(13)
C13 C14 C15 C16 0.1(13)
C14 C15 C16 C11 0.5(12)
C12 C11 C16 C15 -0.4(10)
P1 C11 C16 C15 176.0(6)
C11 P1 C21 C22 -51.4(6)
C31 P1 C21 C22 57.8(6)
Pt P1 C21 C22 -178.3(5)
C11 P1 C21 C26 136.2(6)
C31 P1 C21 C26 -114.5(6)
Pt P1 C21 C26 9.4(6)
C26 C21 C22 C23 -5.0(11)
P1 C21 C22 C23 -177.4(6)
C21 C22 C23 C24 3.5(13)
C22 C23 C24 C25 0.0(16)
C23 C24 C25 C26 -1.8(17)
C24 C25 C26 C21 0.1(16)
C22 C21 C26 C25 3.2(12)
P1 C21 C26 C25 175.9(7)
C21 P1 C31 C36 26.3(6)
C11 P1 C31 C36 142.0(5)
Pt P1 C31 C36 -96.9(5)
C21 P1 C31 C32 -154.7(5)
C11 P1 C31 C32 -39.0(6)
Pt P1 C31 C32 82.1(6)
C36 C31 C32 C33 -0.9(11)
P1 C31 C32 C33 -180.0(6)
C31 C32 C33 C34 0.1(13)
C32 C33 C34 C35 0.4(14)
C33 C34 C35 C36 -0.1(13)
C34 C35 C36 C31 -0.7(12)
C32 C31 C36 C35 1.2(10)
P1 C31 C36 C35 -179.7(6)
C51 P2 C41 C42 -134.9(6)
C61 P2 C41 C42 -24.1(6)
Pt P2 C41 C42 96.8(5)
C51 P2 C41 C46 45.1(6)
C61 P2 C41 C46 156.0(6)
Pt P2 C41 C46 -83.2(6)
C46 C41 C42 C43 -0.5(10)
P2 C41 C42 C43 179.5(6)
C41 C42 C43 C44 0.0(12)
C42 C43 C44 C45 1.2(14)
C43 C44 C45 C46 -1.8(15)
C44 C45 C46 C41 1.2(13)
C42 C41 C46 C45 0.0(11)
P2 C41 C46 C45 179.9(6)
C41 P2 C51 C56 -144.4(6)
C61 P2 C51 C56 108.5(6)
Pt P2 C51 C56 -12.5(7)
C41 P2 C51 C52 35.5(7)
C61 P2 C51 C52 -71.6(7)
Pt P2 C51 C52 167.4(6)
C56 C51 C52 C53 -0.3(13)
P2 C51 C52 C53 179.8(8)
C51 C52 C53 C54 0.4(17)
C52 C53 C54 C55 -0.8(18)
C53 C54 C55 C56 1.0(16)
C52 C51 C56 C55 0.6(12)
P2 C51 C56 C55 -179.5(7)
C54 C55 C56 C51 -1.0(14)
C51 P2 C61 C66 26.2(7)
C41 P2 C61 C66 -80.3(7)
Pt P2 C61 C66 151.0(6)
C51 P2 C61 C62 -155.8(6)
C41 P2 C61 C62 97.7(6)
Pt P2 C61 C62 -31.0(6)
C66 C61 C62 C63 2.3(12)
P2 C61 C62 C63 -175.8(7)
C61 C62 C63 C64 -1.4(14)
C62 C63 C64 C65 -0.2(16)
C63 C64 C65 C66 1.0(17)
C62 C61 C66 C65 -1.5(13)
P2 C61 C66 C65 176.5(7)
C64 C65 C66 C61 -0.1(16)
